data_1571533
loop_
_publ_author_name
'Zhong, Daokun'
'Liu, Siqi'
'Yue, Ling'
'Feng, Zhao'
'Wang, Hongyan'
'Yang, Peng'
'Su, Bochao'
'Yang, Xiaolong'
'Sun, Yuanhui'
'Zhou, Guijiang'

_publ_section_title
;
 Achieving pure room temperature phosphorescence (RTP) in
 phenoselenazine-based organic emitters through synergism among heavy atom
 effect, enhanced n &#x2192; &#x3c0;* transitions and magnified electron
 coupling by the A-D-A molecular configuration.
;
_journal_issue 24
_journal_name_full 'Chemical science'
_journal_page_first 9112
_journal_page_last 9119
_journal_paper_doi 10.1039/d4sc01200c
_journal_volume 15
_journal_year 2024
_chemical_formula_sum 'C38 H26 N O P'
_chemical_formula_weight 543.570
_space_group_IT_number 14
_space_group_name_Hall '-P 2yn'
_space_group_name_H-M_alt 'P 1 21/n 1'
_symmetry_Int_Tables_number 14
_symmetry_space_group_name_Hall '-P 2yn'
_symmetry_space_group_name_H-M 'P 1 21/n 1'
_audit_creation_date 2017-09-08
_audit_creation_method 'Olex2 1.2(compiled 2017.03.28 svn.r3405 for OlexSys, GUI svn.r5337)'
_audit_update_record
;
2022-02-22 deposited with the CCDC.	2024-05-02 downloaded from the CCDC.
;
_cell_angle_alpha 90.000
_cell_angle_beta 93.293(8)
_cell_angle_gamma 90.000
_cell_formula_units_Z 4
_cell_length_a 15.256(12)
_cell_length_b 8.189(6)
_cell_length_c 22.995(17)
_cell_volume 2868(4)
_refine_ls_R_factor_all 0.132
_cod_data_source_file d4sc01200c2.cif
_cod_data_source_block 1
_cod_depositor_comments 'Adding full bibliography for 1571533.cif.'
_cod_original_cell_volume 2868.1(37)
_cod_original_sg_symbol_Hall -P_2yn
_cod_database_code 1571533

loop_
_symmetry_equiv_pos_site_id
_symmetry_equiv_pos_as_xyz
1 x,y,z
2 1/2-x,1/2+y,1/2-z
3 -x,-y,-z
4 1/2+x,1/2-y,1/2+z

loop_
_atom_site_aniso_label
_atom_site_aniso_U_11
_atom_site_aniso_U_22
_atom_site_aniso_U_33
_atom_site_aniso_U_12
_atom_site_aniso_U_13
_atom_site_aniso_U_23
P1 0.0563(7) 0.0470(7) 0.0495(7) 0.0022(6) -0.0069(5) 0.0019(5)
N1 0.058(2) 0.066(3) 0.044(2) 0.0067(19) 0.0054(18) -0.0010(18)
C17 0.042(2) 0.053(3) 0.049(2) 0.0024(19) 0.0015(19) -0.0009(19)
C3BA 0.042(3) 0.071(4) 0.074(3) -0.008(2) -0.035(2) 0.008(3)
C13 0.047(2) 0.044(2) 0.049(2) -0.005(2) 0.0042(19) -0.0009(19)
C16 0.048(2) 0.049(2) 0.044(2) 0.001(2) 0.0015(19) -0.0015(19)
C15 0.046(2) 0.061(3) 0.046(2) 0.007(2) -0.004(2) 0.003(2)
C25 0.049(3) 0.076(3) 0.046(3) 0.014(2) -0.005(2) -0.004(2)
C19 0.049(2) 0.051(3) 0.046(2) 0.005(2) -0.002(2) -0.0008(19)
C22 0.052(3) 0.063(3) 0.043(2) 0.010(2) 0.003(2) 0.000(2)
C36 0.046(3) 0.067(3) 0.056(3) 0.013(2) 0.005(2) 0.003(2)
C12 0.056(3) 0.054(3) 0.052(3) -0.010(2) 0.004(2) 0.003(2)
C14 0.042(2) 0.068(3) 0.058(3) 0.003(2) 0.006(2) 0.003(2)
C23 0.047(2) 0.076(3) 0.050(3) 0.004(2) 0.003(2) -0.002(2)
C24 0.048(3) 0.068(3) 0.049(3) 0.002(2) -0.003(2) -0.002(2)
C0BA 0.173(8) 0.020(3) 0.158(7) -0.025(4) 0.084(6) -0.026(3)
C31 0.050(3) 0.087(4) 0.048(3) 0.016(3) 0.007(2) 0.009(2)
C35 0.061(3) 0.076(4) 0.063(3) 0.008(3) 0.011(3) 0.004(3)
C30 0.048(3) 0.089(4) 0.046(3) 0.016(3) 0.001(2) -0.001(2)
C6 0.057(3) 0.071(3) 0.059(3) 0.004(3) -0.011(2) 0.002(2)
C21 0.052(3) 0.094(4) 0.049(3) 0.000(3) -0.002(2) -0.002(3)
C20 0.048(3) 0.092(4) 0.049(3) -0.004(3) 0.001(2) -0.002(2)
C27 0.078(4) 0.088(4) 0.086(4) 0.002(3) -0.003(3) -0.022(3)
C26 0.067(3) 0.072(4) 0.062(3) 0.010(3) -0.002(3) -0.009(3)
C11 0.059(3) 0.097(4) 0.052(3) -0.007(3) 0.010(2) 0.000(3)
C2 0.056(3) 0.057(3) 0.081(4) 0.006(2) -0.010(3) -0.003(3)
C32 0.071(4) 0.097(5) 0.065(3) 0.017(3) 0.014(3) 0.016(3)
C8 0.093(4) 0.091(4) 0.055(3) -0.003(3) -0.005(3) 0.020(3)
C34 0.070(4) 0.076(4) 0.096(5) 0.006(3) 0.014(3) 0.008(3)
C5 0.058(3) 0.102(5) 0.086(4) -0.012(3) -0.014(3) -0.009(4)
C10 0.080(4) 0.118(5) 0.056(3) -0.012(4) 0.018(3) -0.003(3)
C29 0.081(4) 0.108(5) 0.044(3) 0.017(4) 0.004(3) -0.010(3)
C3 0.085(4) 0.051(3) 0.096(4) -0.005(3) -0.004(3) 0.000(3)
C33 0.077(4) 0.088(4) 0.082(4) 0.009(3) 0.022(3) 0.022(3)
C9 0.105(5) 0.119(5) 0.050(3) -0.014(4) 0.016(3) 0.010(3)
C28 0.095(5) 0.102(5) 0.078(4) 0.005(4) -0.003(4) -0.030(4)
C4 0.077(4) 0.076(4) 0.094(4) -0.025(3) -0.006(3) -0.004(3)
C1 0.051(3) 0.046(2) 0.049(2) 0.002(2) -0.002(2) -0.0035(19)
C18 0.047(2) 0.046(2) 0.046(2) -0.0028(19) -0.0008(19) -0.0001(18)
C7 0.065(3) 0.058(3) 0.050(3) -0.007(2) 0.001(2) 0.004(2)
O1 0.078(2) 0.052(2) 0.082(2) 0.0135(17) -0.0151(19) 0.0038(17)

loop_
_atom_site_label
_atom_site_type_symbol
_atom_site_fract_x
_atom_site_fract_y
_atom_site_fract_z
_atom_site_occupancy
_atom_site_symmetry_multiplicity
_atom_site_Wyckoff_symbol
_atom_site_attached_hydrogens
_atom_site_calc_flag
_atom_site_thermal_displace_type
_atom_site_U_iso_or_equiv
P1 P 0.0715(1) 0.5393(1) 0.1623(0) 1.000 4 e ? d Uani 0.0513(4)
N1 N 0.1296(3) 0.4117(5) 0.5680(2) 1.000 4 e ? d Uani 0.0556(10)
C17 C 0.1284(3) 0.4900(5) 0.2827(2) 1.000 4 e ? d Uani 0.0482(10)
H17 H 0.0728 0.5176 0.2941 1.000 4 e ? calc Uiso 0.05800
C3BA C 0.4399(3) 0.6970(8) 0.5044(2) 1.000 4 e ? d Uani 0.0639(14)
H3BA H 0.4005 0.7830 0.5069 1.000 4 e ? calc Uiso 0.07700
C13 C 0.2290(3) 0.4498(5) 0.2060(2) 1.000 4 e ? d Uani 0.0469(10)
C16 C 0.1941(3) 0.4474(5) 0.3252(2) 1.000 4 e ? d Uani 0.0468(10)
C15 C 0.2774(3) 0.4096(5) 0.3059(2) 1.000 4 e ? d Uani 0.0515(11)
H15 H 0.3223 0.3833 0.3334 1.000 4 e ? calc Uiso 0.06200
C25 C 0.1551(3) 0.5291(6) 0.6103(2) 1.000 4 e ? d Uani 0.0571(12)
C19 C 0.1768(3) 0.4412(5) 0.3880(2) 1.000 4 e ? d Uani 0.0488(10)
C22 C 0.1447(3) 0.4224(6) 0.5067(2) 1.000 4 e ? d Uani 0.0525(11)
C36 C 0.0945(3) 0.2760(6) 0.5956(2) 1.000 4 e ? d Uani 0.0561(12)
C12 C 0.2352(3) 0.4560(6) 0.1417(2) 1.000 4 e ? d Uani 0.0543(11)
C14 C 0.2952(3) 0.4100(6) 0.2479(2) 1.000 4 e ? d Uani 0.0560(12)
H14 H 0.3511 0.3838 0.2367 1.000 4 e ? calc Uiso 0.06700
C23 C 0.0779(3) 0.3907(6) 0.4650(2) 1.000 4 e ? d Uani 0.0577(12)
H23 H 0.0223 0.3630 0.4763 1.000 4 e ? calc Uiso 0.06900
C24 C 0.0939(3) 0.4000(6) 0.4064(2) 1.000 4 e ? d Uani 0.0552(12)
H24 H 0.0486 0.3784 0.3787 1.000 4 e ? calc Uiso 0.06600
C0BA C 0.4814(6) 0.6065(6) 0.5018(3) 1.000 4 e ? d Uani 0.114(3)
H3BB H 0.5342 0.6625 0.4998 1.000 4 e ? calc Uiso 0.13700
C31 C 0.0965(3) 0.3076(7) 0.6561(2) 1.000 4 e ? d Uani 0.0614(13)
C35 C 0.0640(3) 0.1295(7) 0.5724(2) 1.000 4 e ? d Uani 0.0664(14)
H35 H 0.0631 0.1093 0.5325 1.000 4 e ? calc Uiso 0.08000
C30 C 0.1349(3) 0.4679(7) 0.6652(2) 1.000 4 e ? d Uani 0.0613(13)
C6 C -0.0892(3) 0.3977(7) 0.1319(2) 1.000 4 e ? d Uani 0.0629(13)
H6 H -0.1069 0.5027 0.1212 1.000 4 e ? calc Uiso 0.07500
C21 C 0.2284(3) 0.4636(7) 0.4894(2) 1.000 4 e ? d Uani 0.0653(14)
H21 H 0.2738 0.4839 0.5172 1.000 4 e ? calc Uiso 0.07800
C20 C 0.2430(3) 0.4738(7) 0.4312(2) 1.000 4 e ? d Uani 0.0634(13)
H20 H 0.2985 0.5032 0.4201 1.000 4 e ? calc Uiso 0.07600
C27 C 0.2117(4) 0.7734(8) 0.6536(3) 1.000 4 e ? d Uani 0.0843(17)
H27 H 0.2371 0.8761 0.6506 1.000 4 e ? calc Uiso 0.10100
C26 C 0.1929(3) 0.6823(7) 0.6043(2) 1.000 4 e ? d Uani 0.0673(14)
H26 H 0.2052 0.7222 0.5677 1.000 4 e ? calc Uiso 0.08100
C11 C 0.3073(3) 0.4164(7) 0.1103(2) 1.000 4 e ? d Uani 0.0692(14)
H11 H 0.3588 0.3792 0.1295 1.000 4 e ? calc Uiso 0.08300
C2 C 0.0220(3) 0.2109(6) 0.1682(2) 1.000 4 e ? d Uani 0.0655(13)
H2 H 0.0793 0.1909 0.1822 1.000 4 e ? calc Uiso 0.07900
C32 C 0.0658(4) 0.1880(8) 0.6932(2) 1.000 4 e ? d Uani 0.0773(16)
H32 H 0.0659 0.2070 0.7331 1.000 4 e ? calc Uiso 0.09300
C8 C 0.1528(4) 0.5258(7) 0.0517(2) 1.000 4 e ? d Uani 0.0798(17)
H8 H 0.1018 0.5634 0.0320 1.000 4 e ? calc Uiso 0.09600
C34 C 0.0349(4) 0.0143(8) 0.6108(3) 1.000 4 e ? d Uani 0.0803(16)
H34 H 0.0141 -0.0853 0.5963 1.000 4 e ? calc Uiso 0.09600
C5 C -0.1487(4) 0.2672(9) 0.1264(3) 1.000 4 e ? d Uani 0.0827(17)
H5 H -0.2062 0.2859 0.1125 1.000 4 e ? calc Uiso 0.09900
C10 C 0.3020(4) 0.4325(8) 0.0504(2) 1.000 4 e ? d Uani 0.0841(18)
H10 H 0.3505 0.4068 0.0294 1.000 4 e ? calc Uiso 0.10100
C29 C 0.1543(4) 0.5636(8) 0.7149(2) 1.000 4 e ? d Uani 0.0775(17)
H29 H 0.1411 0.5259 0.7515 1.000 4 e ? calc Uiso 0.09300
C3 C -0.0367(4) 0.0829(7) 0.1622(3) 1.000 4 e ? d Uani 0.0777(16)
H3 H -0.0190 -0.0227 0.1721 1.000 4 e ? calc Uiso 0.09300
C33 C 0.0355(4) 0.0425(8) 0.6705(3) 1.000 4 e ? d Uani 0.0819(17)
H33 H 0.0153 -0.0377 0.6950 1.000 4 e ? calc Uiso 0.09800
C9 C 0.2260(5) 0.4862(9) 0.0212(3) 1.000 4 e ? d Uani 0.0906(19)
H9 H 0.2236 0.4960 -0.0191 1.000 4 e ? calc Uiso 0.10900
C28 C 0.1927(4) 0.7124(9) 0.7089(3) 1.000 4 e ? d Uani 0.0917(19)
H28 H 0.2067 0.7750 0.7419 1.000 4 e ? calc Uiso 0.11000
C4 C -0.1225(4) 0.1133(8) 0.1414(3) 1.000 4 e ? d Uani 0.0827(17)
H4 H -0.1624 0.0275 0.1377 1.000 4 e ? calc Uiso 0.09900
C1 C -0.0036(3) 0.3688(5) 0.1535(2) 1.000 4 e ? d Uani 0.0491(11)
C18 C 0.1450(3) 0.4918(5) 0.2240(2) 1.000 4 e ? d Uani 0.0466(10)
C7 C 0.1566(3) 0.5087(6) 0.1120(2) 1.000 4 e ? d Uani 0.0578(12)
O1 O 0.0258(2) 0.7003(4) 0.1616(2) 1.000 4 e ? d Uani 0.0714(10)

loop_
_atom_type_symbol
_atom_type_oxidation_number
_atom_type_radius_bond
P ? 1.200
N ? 1.200
C ? 1.200
H ? 1.200
O ? 1.200

loop_
_geom_angle_atom_site_label_1
_geom_angle_atom_site_label_2
_geom_angle_atom_site_label_3
_geom_angle_site_symmetry_1
_geom_angle_site_symmetry_2
_geom_angle_site_symmetry_3
_geom_angle
_geom_angle_publ_flag
C18 P1 C1 . . . 106.4(2) no
C18 P1 C7 . . . 92.1(2) no
C7 P1 C1 . . . 107.2(2) no
O1 P1 C1 . . . 112.9(2) no
O1 P1 C18 . . . 118.0(2) no
O1 P1 C7 . . . 118.0(2) no
C25 N1 C22 . . . 125.5(4) no
C36 N1 C25 . . . 109.0(4) no
C36 N1 C22 . . . 125.3(4) no
C18 C17 C16 . . . 121.1(4) no
C14 C13 C12 . . . 127.7(4) no
C14 C13 C18 . . . 119.1(4) no
C18 C13 C12 . . . 113.2(4) no
C17 C16 C15 . . . 117.3(4) no
C17 C16 C19 . . . 121.8(4) no
C15 C16 C19 . . . 121.0(4) no
C14 C15 C16 . . . 122.6(4) no
N1 C25 C30 . . . 108.1(5) no
C26 C25 N1 . . . 130.3(4) no
C26 C25 C30 . . . 121.5(5) no
C24 C19 C16 . . . 121.1(4) no
C24 C19 C20 . . . 117.4(4) no
C20 C19 C16 . . . 121.5(4) no
C23 C22 N1 . . . 120.9(4) no
C23 C22 C21 . . . 119.7(4) no
C21 C22 N1 . . . 119.3(4) no
N1 C36 C31 . . . 108.4(4) no
C35 C36 N1 . . . 129.8(4) no
C35 C36 C31 . . . 121.8(5) no
C11 C12 C13 . . . 127.3(4) no
C11 C12 C7 . . . 119.8(4) no
C7 C12 C13 . . . 112.9(4) no
C15 C14 C13 . . . 119.7(4) no
C22 C23 C24 . . . 120.0(4) no
C23 C24 C19 . . . 121.4(4) no
C3BA C0BA C0BA . . 3_666 157.5(10) no
C36 C31 C30 . . . 107.1(4) no
C32 C31 C36 . . . 119.0(5) no
C32 C31 C30 . . . 133.9(5) no
C34 C35 C36 . . . 117.2(5) no
C25 C30 C31 . . . 107.4(4) no
C29 C30 C25 . . . 119.0(6) no
C29 C30 C31 . . . 133.5(5) no
C1 C6 C5 . . . 119.5(5) no
C20 C21 C22 . . . 119.5(4) no
C21 C20 C19 . . . 122.0(4) no
C26 C27 C28 . . . 120.5(6) no
C27 C26 C25 . . . 118.4(5) no
C10 C11 C12 . . . 119.5(5) no
C3 C2 C1 . . . 120.8(5) no
C33 C32 C31 . . . 119.5(5) no
C9 C8 C7 . . . 119.4(6) no
C35 C34 C33 . . . 122.2(6) no
C4 C5 C6 . . . 120.2(5) no
C9 C10 C11 . . . 121.0(5) no
C28 C29 C30 . . . 119.3(6) no
C2 C3 C4 . . . 119.4(5) no
C32 C33 C34 . . . 120.3(6) no
C10 C9 C8 . . . 120.4(5) no
C29 C28 C27 . . . 121.3(6) no
C5 C4 C3 . . . 120.7(5) no
C6 C1 P1 . . . 118.9(4) no
C2 C1 P1 . . . 121.7(4) no
C2 C1 C6 . . . 119.4(4) no
C17 C18 P1 . . . 128.9(3) no
C17 C18 C13 . . . 120.2(4) no
C13 C18 P1 . . . 110.9(3) no
C12 C7 P1 . . . 110.8(3) no
C8 C7 P1 . . . 129.4(4) no
C8 C7 C12 . . . 119.8(5) no

loop_
_geom_bond_atom_site_label_1
_geom_bond_atom_site_label_2
_geom_bond_site_symmetry_1
_geom_bond_site_symmetry_2
_geom_bond_distance
_geom_bond_publ_flag
P1 C1 . . 1.810(5) no
P1 C18 . . 1.800(4) no
P1 C7 . . 1.805(5) no
P1 O1 . . 1.491(4) no
N1 C25 . . 1.407(6) no
N1 C22 . . 1.443(6) no
N1 C36 . . 1.402(6) no
C17 C16 . . 1.403(6) no
C17 C18 . . 1.389(6) no
C3BA C0BA . . 0.979(8) no
C13 C12 . . 1.487(6) no
C13 C14 . . 1.394(6) no
C13 C18 . . 1.412(6) no
C16 C15 . . 1.404(6) no
C16 C19 . . 1.484(6) no
C15 C14 . . 1.377(6) no
C25 C30 . . 1.409(7) no
C25 C26 . . 1.392(7) no
C19 C24 . . 1.398(6) no
C19 C20 . . 1.401(6) no
C22 C23 . . 1.383(6) no
C22 C21 . . 1.401(7) no
C36 C31 . . 1.412(6) no
C36 C35 . . 1.384(7) no
C12 C11 . . 1.388(7) no
C12 C7 . . 1.413(7) no
C23 C24 . . 1.384(6) no
C0BA C0BA . 3_666 1.838(13) no
C31 C30 . . 1.448(8) no
C31 C32 . . 1.398(7) no
C35 C34 . . 1.383(8) no
C30 C29 . . 1.404(7) no
C6 C5 . . 1.403(8) no
C6 C1 . . 1.391(6) no
C21 C20 . . 1.371(6) no
C27 C26 . . 1.375(7) no
C27 C28 . . 1.412(9) no
C11 C10 . . 1.383(7) no
C2 C3 . . 1.379(7) no
C2 C1 . . 1.387(6) no
C32 C33 . . 1.370(9) no
C8 C9 . . 1.391(9) no
C8 C7 . . 1.391(7) no
C34 C33 . . 1.391(8) no
C5 C4 . . 1.361(8) no
C10 C9 . . 1.377(9) no
C29 C28 . . 1.362(9) no
C3 C4 . . 1.389(8) no
C15 O1 . 2_545 3.5004(58) no
H15 O1 . 2_545 2.7570(35) no
